data_2224678
loop_
_publ_author_name
'Yan, Jian-Bin'
'Li, Shi-Jie'
'Song, Wen-Dong'
'Wang, Hao'
'Miao, Dong-Liang'

_publ_section_title
;Diaquabis(5-carboxy-2-propyl-1<i>H</i>-imidazole-4-carboxylato-\k^2^<i>N</i>^3^,<i>O</i>^4^)manganese(II)
 <i>N</i>,<i>N</i>-dimethylformamide disolvate
;
_journal_coeditor_code HY2265
_journal_issue 1
_journal_name_full 'Acta Crystallographica Section E'
_journal_page_first m99
_journal_paper_doi 10.1107/S1600536809054634
_journal_volume 66
_journal_year 2010
_chemical_formula_iupac '[Mn (C8 H9 N2 O4)2 H2 O)2], 2C3 H7 N O'
_chemical_formula_moiety 'C16 H22 Mn N4 O10, 2(C3 H7 N O)'
_chemical_formula_sum 'C22 H36 Mn N6 O12'
_chemical_formula_weight 631.51
_chemical_name_systematic
;Diaquabis(5-carboxy-2-propyl-1<i>H</i>-imidazole-4-carboxylato-
\k^2^<i>N</i>^3^,<i>O</i>^4^)manganese(II)
 <i>N</i>,<i>N</i>-dimethylformamide
disolvate
;
_space_group_IT_number 2
_symmetry_cell_setting triclinic
_symmetry_space_group_name_Hall '-P 1'
_symmetry_space_group_name_H-M 'P -1'
_atom_sites_solution_hydrogens geom
_atom_sites_solution_primary direct
_atom_sites_solution_secondary difmap
_audit_creation_method SHELXL-97
_cell_angle_alpha 76.5910(10)
_cell_angle_beta 87.9270(10)
_cell_angle_gamma 68.8630(10)
_cell_formula_units_Z 1
_cell_length_a 7.3992(8)
_cell_length_b 9.4429(11)
_cell_length_c 11.1978(13)
_cell_measurement_reflns_used 3600
_cell_measurement_temperature 273(2)
_cell_measurement_theta_max 28
_cell_measurement_theta_min 1.36
_cell_volume 708.89(14)
_computing_cell_refinement 'SAINT (Bruker, 2007)'
_computing_data_collection 'APEX2 (Bruker, 2007)'
_computing_data_reduction 'SAINT (Bruker, 2007)'
_computing_molecular_graphics 'SHELXTL (Sheldrick, 2008)'
_computing_publication_material 'SHELXTL (Sheldrick, 2008)'
_computing_structure_refinement 'SHELXL97 (Sheldrick, 2008)'
_computing_structure_solution 'SHELXS97 (Sheldrick, 2008)'
_diffrn_ambient_temperature 273(2)
_diffrn_measured_fraction_theta_full 0.982
_diffrn_measured_fraction_theta_max 0.982
_diffrn_measurement_device_type 'Bruker APEXII CCD'
_diffrn_measurement_method '\f and \w scan'
_diffrn_radiation_source 'fine-focus sealed tube'
_diffrn_radiation_type MoK\a
_diffrn_radiation_wavelength 0.71073
_diffrn_reflns_av_R_equivalents 0.0250
_diffrn_reflns_av_sigmaI/netI 0.0542
_diffrn_reflns_limit_h_max 8
_diffrn_reflns_limit_h_min -8
_diffrn_reflns_limit_k_max 11
_diffrn_reflns_limit_k_min -9
_diffrn_reflns_limit_l_max 12
_diffrn_reflns_limit_l_min -13
_diffrn_reflns_number 3653
_diffrn_reflns_theta_full 25.20
_diffrn_reflns_theta_max 25.20
_diffrn_reflns_theta_min 1.87
_exptl_absorpt_coefficient_mu 0.536
_exptl_absorpt_correction_T_max 0.8957
_exptl_absorpt_correction_T_min 0.8471
_exptl_absorpt_correction_type multi-scan
_exptl_absorpt_process_details '(SADABS; Sheldrick, 1996))'
_exptl_crystal_colour colourless
_exptl_crystal_density_diffrn 1.479
_exptl_crystal_density_method 'not measured'
_exptl_crystal_description block
_exptl_crystal_F_000 331
_exptl_crystal_size_max 0.32
_exptl_crystal_size_mid 0.25
_exptl_crystal_size_min 0.21
_refine_diff_density_max 0.341
_refine_diff_density_min -0.322
_refine_ls_extinction_method none
_refine_ls_goodness_of_fit_ref 1.052
_refine_ls_hydrogen_treatment constr
_refine_ls_matrix_type full
_refine_ls_number_parameters 191
_refine_ls_number_reflns 2508
_refine_ls_number_restraints 27
_refine_ls_restrained_S_all 1.091
_refine_ls_R_factor_all 0.0481
_refine_ls_R_factor_gt 0.0408
_refine_ls_shift/su_max 0.000
_refine_ls_shift/su_mean 0.000
_refine_ls_structure_factor_coef Fsqd
_refine_ls_weighting_details 'calc w=1/[\s^2^(Fo^2^)+(0.0549P)^2^+0.1200P] where P=(Fo^2^+2Fc^2^)/3'
_refine_ls_weighting_scheme calc
_refine_ls_wR_factor_gt 0.1072
_refine_ls_wR_factor_ref 0.1138
_reflns_number_gt 2131
_reflns_number_total 2508
_reflns_threshold_expression I>2\s(I)
_cod_data_source_file hy2265.cif
_cod_data_source_block I
_cod_depositor_comments
;
The following automatic conversions were performed:
'_symmetry_cell_setting' value 'Triclinic' changed to 'triclinic'
according to '/home/saulius/struct/CIF-dictionaries/cif_core.dic'
dictionary named 'cif_core.dic' version 2.4.1 from 2010-06-29.

Automatic conversion script
Id: cif_fix_enum 1527 2010-12-29 10:47:43Z saulius 

The following automatic conversions were performed:

'_symmetry_cell_setting' value 'Triclinic' changed to 'triclinic'
according to /home/saulius/struct/CIF-dictionaries/cif_core.dic
dictionary named 'cif_core.dic' version 2.4.1 from 2010-06-29.

Automatic conversion script
Id: cif_fix_values 1715 2011-07-08 13:25:40Z adriana 
;
_cod_database_code 2224678
_cod_database_fobs_code 2224678

loop_
_symmetry_equiv_pos_as_xyz
'x, y, z'
'-x, -y, -z'

loop_
_atom_site_type_symbol
_atom_site_label
_atom_site_fract_x
_atom_site_fract_y
_atom_site_fract_z
_atom_site_U_iso_or_equiv
_atom_site_adp_type
_atom_site_calc_flag
_atom_site_refinement_flags
_atom_site_occupancy
_atom_site_disorder_assembly
_atom_site_disorder_group
Mn Mn1 0.0000 1.0000 0.0000 0.03110(18) Uani d S 1 . .
O O1 -0.0548(3) 0.92199(19) -0.16620(15) 0.0379(4) Uani d . 1 . .
O O1W -0.2795(2) 0.9893(2) 0.06711(17) 0.0434(4) Uani d D 1 . .
H H1W -0.2933 0.9113 0.0484 0.065 Uiso d RD 1 . .
H H2W -0.3672 1.0743 0.0329 0.065 Uiso d RD 1 . .
O O2 0.0012(3) 0.7160(2) -0.24509(15) 0.0424(4) Uani d . 1 . .
O O3 0.1886(3) 0.4324(2) -0.18355(17) 0.0469(5) Uani d . 1 . .
H H3 0.1294 0.5271 -0.2021 0.070 Uiso calc R 1 . .
O O4 0.3630(3) 0.25664(19) -0.02155(18) 0.0456(5) Uani d . 1 . .
N N1 0.1434(3) 0.7447(2) 0.04969(16) 0.0279(4) Uani d . 1 . .
N N2 0.3073(3) 0.4924(2) 0.10599(17) 0.0312(4) Uani d . 1 . .
H H2 0.3782 0.4030 0.1504 0.037 Uiso calc R 1 . .
C C1 0.1335(3) 0.6770(2) -0.0454(2) 0.0261(5) Uani d . 1 . .
C C2 0.2340(3) 0.5196(3) -0.0111(2) 0.0285(5) Uani d . 1 . .
C C3 0.2498(3) 0.6292(3) 0.1400(2) 0.0303(5) Uani d . 1 . .
C C4 0.0194(3) 0.7798(3) -0.1592(2) 0.0306(5) Uani d . 1 . .
C C5 0.2661(3) 0.3927(3) -0.0755(2) 0.0337(5) Uani d . 1 . .
C C6 0.2933(4) 0.6449(3) 0.2642(2) 0.0410(6) Uani d U 1 . .
H H6A 0.2584 0.7548 0.2625 0.049 Uiso calc R 1 . .
H H6B 0.4317 0.5939 0.2840 0.049 Uiso calc R 1 . .
C C7 0.1855(5) 0.5745(4) 0.3637(3) 0.0616(8) Uani d U 1 . .
H H7A 0.0477 0.6206 0.3409 0.074 Uiso calc R 1 . .
H H7B 0.2268 0.4633 0.3688 0.074 Uiso calc R 1 . .
C C8 0.2178(5) 0.5986(4) 0.4887(3) 0.0648(9) Uani d . 1 . .
H H8A 0.3457 0.5307 0.5217 0.097 Uiso calc R 1 . .
H H8B 0.1234 0.5753 0.5427 0.097 Uiso calc R 1 . .
H H8C 0.2049 0.7052 0.4811 0.097 Uiso calc R 1 . .
O O9 0.4607(3) -0.2429(2) 0.7294(2) 0.0626(6) Uani d . 1 . .
N N5 0.3789(3) 0.0120(3) 0.6354(2) 0.0470(6) Uani d . 1 . .
C C17 0.4889(4) -0.1190(4) 0.7092(3) 0.0501(7) Uani d U 1 . .
H H17 0.5962 -0.1181 0.7492 0.060 Uiso calc R 1 . .
C C18 0.2038(5) 0.0185(4) 0.5761(3) 0.0702(10) Uani d U 1 . .
H H18A 0.0937 0.0641 0.6212 0.105 Uiso calc R 1 . .
H H18B 0.2138 -0.0852 0.5745 0.105 Uiso calc R 1 . .
H H18C 0.1880 0.0810 0.4936 0.105 Uiso calc R 1 . .
C C19 0.4104(7) 0.1561(4) 0.6248(4) 0.0879(12) Uani d U 1 . .
H H19A 0.5309 0.1353 0.6673 0.132 Uiso calc R 1 . .
H H19B 0.3061 0.2259 0.6604 0.132 Uiso calc R 1 . .
H H19C 0.4151 0.2033 0.5396 0.132 Uiso calc R 1 . .

loop_
_atom_site_aniso_label
_atom_site_aniso_U_11
_atom_site_aniso_U_22
_atom_site_aniso_U_33
_atom_site_aniso_U_12
_atom_site_aniso_U_13
_atom_site_aniso_U_23
Mn1 0.0369(3) 0.0180(3) 0.0364(3) -0.0063(2) -0.0014(2) -0.0080(2)
O1 0.0483(10) 0.0222(9) 0.0367(9) -0.0057(8) -0.0087(7) -0.0043(7)
O1W 0.0411(10) 0.0287(9) 0.0616(12) -0.0120(8) 0.0038(8) -0.0142(8)
O2 0.0568(11) 0.0346(10) 0.0329(9) -0.0101(9) -0.0099(8) -0.0112(8)
O3 0.0609(12) 0.0307(10) 0.0473(11) -0.0079(9) -0.0035(9) -0.0189(8)
O4 0.0465(10) 0.0218(9) 0.0645(12) -0.0044(8) -0.0026(9) -0.0145(8)
N1 0.0344(10) 0.0210(10) 0.0277(10) -0.0092(8) -0.0017(8) -0.0055(8)
N2 0.0332(10) 0.0188(9) 0.0351(11) -0.0048(8) -0.0052(8) -0.0002(8)
C1 0.0279(11) 0.0210(11) 0.0294(11) -0.0085(9) 0.0007(9) -0.0064(9)
C2 0.0288(11) 0.0228(12) 0.0341(12) -0.0087(9) 0.0016(9) -0.0083(9)
C3 0.0340(12) 0.0234(12) 0.0328(12) -0.0106(10) -0.0036(9) -0.0040(9)
C4 0.0330(12) 0.0272(12) 0.0295(12) -0.0087(10) -0.0024(9) -0.0055(10)
C5 0.0326(12) 0.0267(13) 0.0440(14) -0.0105(10) 0.0066(10) -0.0138(11)
C6 0.0512(15) 0.0365(14) 0.0354(13) -0.0164(12) -0.0098(11) -0.0062(11)
C7 0.072(2) 0.076(2) 0.0455(16) -0.0325(18) 0.0089(15) -0.0238(15)
C8 0.069(2) 0.077(2) 0.0424(16) -0.0168(19) 0.0026(15) -0.0191(16)
O9 0.0712(14) 0.0298(11) 0.0699(14) -0.0062(10) -0.0216(11) 0.0047(10)
N5 0.0535(13) 0.0309(12) 0.0502(13) -0.0098(11) 0.0019(11) -0.0065(10)
C17 0.0472(15) 0.0471(18) 0.0500(16) -0.0084(14) -0.0051(13) -0.0129(13)
C18 0.0575(19) 0.058(2) 0.073(2) -0.0073(16) -0.0120(16) 0.0061(17)
C19 0.134(4) 0.050(2) 0.089(3) -0.044(2) 0.019(3) -0.0182(19)

loop_
_atom_type_symbol
_atom_type_description
_atom_type_scat_dispersion_real
_atom_type_scat_dispersion_imag
_atom_type_scat_source
C C 0.0033 0.0016 'International Tables Vol C Tables 4.2.6.8 and 6.1.1.4'
H H 0.0000 0.0000 'International Tables Vol C Tables 4.2.6.8 and 6.1.1.4'
Mn Mn 0.3368 0.7283 'International Tables Vol C Tables 4.2.6.8 and 6.1.1.4'
N N 0.0061 0.0033 'International Tables Vol C Tables 4.2.6.8 and 6.1.1.4'
O O 0.0106 0.0060 'International Tables Vol C Tables 4.2.6.8 and 6.1.1.4'

loop_
_geom_angle_atom_site_label_1
_geom_angle_atom_site_label_2
_geom_angle_atom_site_label_3
_geom_angle_site_symmetry_1
_geom_angle_site_symmetry_3
_geom_angle
_geom_angle_publ_flag
N1 Mn1 N1 2_575 . 180.0 ?
N1 Mn1 O1W 2_575 . 87.40(7) ?
N1 Mn1 O1W . . 92.60(6) ?
N1 Mn1 O1W 2_575 2_575 92.60(6) ?
N1 Mn1 O1W . 2_575 87.40(7) ?
O1W Mn1 O1W . 2_575 180.0 ?
N1 Mn1 O1 2_575 2_575 75.41(6) ?
N1 Mn1 O1 . 2_575 104.59(6) ?
O1W Mn1 O1 . 2_575 91.40(6) ?
O1W Mn1 O1 2_575 2_575 88.60(6) ?
N1 Mn1 O1 2_575 . 104.59(6) ?
N1 Mn1 O1 . . 75.41(6) ?
O1W Mn1 O1 . . 88.60(6) ?
O1W Mn1 O1 2_575 . 91.40(6) ?
O1 Mn1 O1 2_575 . 180.0 ?
C4 O1 Mn1 . . 115.45(14) ?
Mn1 O1W H1W . . 107.7 ?
Mn1 O1W H2W . . 107.5 ?
H1W O1W H2W . . 112.0 ?
C5 O3 H3 . . 109.5 ?
C3 N1 C1 . . 105.96(18) ?
C3 N1 Mn1 . . 141.35(15) ?
C1 N1 Mn1 . . 112.53(13) ?
C3 N2 C2 . . 108.51(18) ?
C3 N2 H2 . . 125.7 ?
C2 N2 H2 . . 125.7 ?
C2 C1 N1 . . 109.72(19) ?
C2 C1 C4 . . 132.5(2) ?
N1 C1 C4 . . 117.81(19) ?
C1 C2 N2 . . 105.37(19) ?
C1 C2 C5 . . 132.1(2) ?
N2 C2 C5 . . 122.5(2) ?
N1 C3 N2 . . 110.44(19) ?
N1 C3 C6 . . 125.5(2) ?
N2 C3 C6 . . 124.0(2) ?
O1 C4 O2 . . 123.4(2) ?
O1 C4 C1 . . 118.6(2) ?
O2 C4 C1 . . 117.9(2) ?
O4 C5 O3 . . 124.4(2) ?
O4 C5 C2 . . 118.9(2) ?
O3 C5 C2 . . 116.6(2) ?
C3 C6 C7 . . 112.7(2) ?
C3 C6 H6A . . 109.1 ?
C7 C6 H6A . . 109.1 ?
C3 C6 H6B . . 109.1 ?
C7 C6 H6B . . 109.1 ?
H6A C6 H6B . . 107.8 ?
C8 C7 C6 . . 113.4(3) ?
C8 C7 H7A . . 108.9 ?
C6 C7 H7A . . 108.9 ?
C8 C7 H7B . . 108.9 ?
C6 C7 H7B . . 108.9 ?
H7A C7 H7B . . 107.7 ?
C7 C8 H8A . . 109.5 ?
C7 C8 H8B . . 109.5 ?
H8A C8 H8B . . 109.5 ?
C7 C8 H8C . . 109.5 ?
H8A C8 H8C . . 109.5 ?
H8B C8 H8C . . 109.5 ?
C17 N5 C19 . . 121.9(3) ?
C17 N5 C18 . . 119.5(3) ?
C19 N5 C18 . . 118.0(3) ?
O9 C17 N5 . . 125.0(3) ?
O9 C17 H17 . . 117.5 ?
N5 C17 H17 . . 117.5 ?
N5 C18 H18A . . 109.5 ?
N5 C18 H18B . . 109.5 ?
H18A C18 H18B . . 109.5 ?
N5 C18 H18C . . 109.5 ?
H18A C18 H18C . . 109.5 ?
H18B C18 H18C . . 109.5 ?
N5 C19 H19A . . 109.5 ?
N5 C19 H19B . . 109.5 ?
H19A C19 H19B . . 109.5 ?
N5 C19 H19C . . 109.5 ?
H19A C19 H19C . . 109.5 ?
H19B C19 H19C . . 109.5 ?

loop_
_geom_bond_atom_site_label_1
_geom_bond_atom_site_label_2
_geom_bond_site_symmetry_2
_geom_bond_distance
_geom_bond_publ_flag
Mn1 N1 . 2.1960(18) y
Mn1 O1W . 2.2036(17) y
Mn1 O1 . 2.2530(17) y
O1 C4 . 1.238(3) ?
O1W H1W . 0.8509 ?
O1W H2W . 0.8436 ?
O2 C4 . 1.282(3) ?
O3 C5 . 1.272(3) ?
O3 H3 . 0.8200 ?
O4 C5 . 1.240(3) ?
N1 C3 . 1.326(3) ?
N1 C1 . 1.379(3) ?
N2 C3 . 1.347(3) ?
N2 C2 . 1.369(3) ?
N2 H2 . 0.8600 ?
C1 C2 . 1.367(3) ?
C1 C4 . 1.480(3) ?
C2 C5 . 1.481(3) ?
C3 C6 . 1.491(3) ?
C6 C7 . 1.516(4) ?
C6 H6A . 0.9700 ?
C6 H6B . 0.9700 ?
C7 C8 . 1.509(4) ?
C7 H7A . 0.9700 ?
C7 H7B . 0.9700 ?
C8 H8A . 0.9600 ?
C8 H8B . 0.9600 ?
C8 H8C . 0.9600 ?
O9 C17 . 1.229(4) ?
N5 C17 . 1.313(4) ?
N5 C19 . 1.440(4) ?
N5 C18 . 1.452(4) ?
C17 H17 . 0.9300 ?
C18 H18A . 0.9600 ?
C18 H18B . 0.9600 ?
C18 H18C . 0.9600 ?
C19 H19A . 0.9600 ?
C19 H19B . 0.9600 ?
C19 H19C . 0.9600 ?

loop_
_geom_hbond_atom_site_label_D
_geom_hbond_atom_site_label_H
_geom_hbond_atom_site_label_A
_geom_hbond_site_symmetry_A
_geom_hbond_distance_DH
_geom_hbond_distance_HA
_geom_hbond_distance_DA
_geom_hbond_angle_DHA
_geom_hbond_publ_flag
N2 H2 O9 2_656 0.86 1.84 2.682(3) 165 y
O3 H3 O2 . 0.82 1.65 2.471(2) 176 y
O1W H1W O4 2_565 0.85 1.92 2.764(2) 170 y
O1W H2W O4 1_465 0.84 2.11 2.927(2) 164 y
